data_7705525
loop_
_publ_author_name
'Guk, Dmitry'
'Naumov, Alexei'
'Krasnovskaya, Olga'
'Tafeenko, Viktor'
'Moiseeeva, Anna'
'Pergushov, Vladimir'
'Melnikov, Michail'
'Zyk, Nikolai'
'Majouga, Alexander'
'Belolglazkina, Elena'

_publ_section_title
;
 Three types of copper derivatives formed by
 CuCl<sub>2</sub>&#x00B7;2H<sub>2</sub>O interaction with
 (<i>Z</i>)-3-aryl-2-(methylthio)-5-(pyridine-2-ylmethylene)-3,5-dihydro-4<i>H</i>-imidazol-4-ones.
;
_journal_issue 41
_journal_name_full 'Dalton transactions (Cambridge, England : 2003)'
_journal_page_first 14528
_journal_page_last 14535
_journal_paper_doi 10.1039/d0dt02817g
_journal_volume 49
_journal_year 2020
_chemical_formula_moiety 'C16 H12 Cl Cu F N3 O S'
_chemical_formula_sum 'C16 H12 Cl Cu F N3 O S'
_chemical_formula_weight 412.34
_space_group_crystal_system monoclinic
_space_group_IT_number 15
_space_group_name_Hall '-C 2yc'
_space_group_name_H-M_alt 'C 1 2/c 1'
_atom_sites_solution_hydrogens geom
_audit_creation_method SHELXL-2016/6
_audit_update_record
;
2020-05-10 deposited with the CCDC.	2020-09-24 downloaded from the CCDC.
;
_cell_angle_alpha 90
_cell_angle_beta 111.2410(10)
_cell_angle_gamma 90
_cell_formula_units_Z 8
_cell_length_a 28.4118(8)
_cell_length_b 9.2731(3)
_cell_length_c 13.7925(5)
_cell_measurement_reflns_used 3542
_cell_measurement_temperature 295(2)
_cell_measurement_theta_max 67.8
_cell_measurement_theta_min 5.6
_cell_volume 3386.98(19)
_computing_structure_refinement 'SHELXL-2016/6 (Sheldrick, 2016)'
_diffrn_ambient_temperature 295
_diffrn_detector Pilatus100K
_diffrn_detector_area_resol_mean 5.81
_diffrn_detector_type STOE
_diffrn_measured_fraction_theta_full 0.992
_diffrn_measured_fraction_theta_max 0.987
_diffrn_measurement_device_type STOE
_diffrn_measurement_method 'rotation method'
_diffrn_radiation_collimation 'focusing mirrors'
_diffrn_radiation_monochromator none
_diffrn_radiation_polarisn_norm 0
_diffrn_radiation_type 'Cu K\a'
_diffrn_radiation_wavelength 1.54186
_diffrn_reflns_av_R_equivalents 0.0844
_diffrn_reflns_av_unetI/netI 0.0547
_diffrn_reflns_Laue_measured_fraction_full 0.992
_diffrn_reflns_Laue_measured_fraction_max 0.987
_diffrn_reflns_limit_h_max 34
_diffrn_reflns_limit_h_min -22
_diffrn_reflns_limit_k_max 11
_diffrn_reflns_limit_k_min -11
_diffrn_reflns_limit_l_max 14
_diffrn_reflns_limit_l_min -16
_diffrn_reflns_number 17508
_diffrn_reflns_point_group_measured_fraction_full 0.992
_diffrn_reflns_point_group_measured_fraction_max 0.987
_diffrn_reflns_theta_full 67.686
_diffrn_reflns_theta_max 68.805
_diffrn_reflns_theta_min 3.338
_diffrn_source 'Cu GeniX 3D'
_diffrn_source_current 0.600
_diffrn_source_power 0.030
_diffrn_source_voltage 50
_exptl_absorpt_coefficient_mu 4.593
_exptl_absorpt_correction_T_max 0.841
_exptl_absorpt_correction_T_min 0.449
_exptl_absorpt_correction_type multi-scan
_exptl_absorpt_process_details
;
[c.f. r.h. blessing, acta cryst. (1995), a51, 33-38]
;
_exptl_crystal_colour yellow
_exptl_crystal_density_diffrn 1.617
_exptl_crystal_description plate
_exptl_crystal_F_000 1664
_exptl_crystal_size_max .24
_exptl_crystal_size_mid .16
_exptl_crystal_size_min .14
_refine_diff_density_max 1.031
_refine_diff_density_min -1.015
_refine_diff_density_rms 0.348
_refine_ls_extinction_coef 0.00142(11)
_refine_ls_extinction_expression Fc^*^=kFc[1+0.001xFc^2^\l^3^/sin(2\q)]^-1/4^
_refine_ls_extinction_method 'SHELXL-2016/6 (Sheldrick 2016)'
_refine_ls_goodness_of_fit_ref 0.990
_refine_ls_hydrogen_treatment constr
_refine_ls_matrix_type full
_refine_ls_number_parameters 219
_refine_ls_number_reflns 3095
_refine_ls_number_restraints 0
_refine_ls_restrained_S_all 0.990
_refine_ls_R_factor_all 0.0838
_refine_ls_R_factor_gt 0.0542
_refine_ls_shift/su_max 0.000
_refine_ls_shift/su_mean 0.000
_refine_ls_structure_factor_coef Fsqd
_refine_ls_weighting_details 'w=1/[\s^2^(Fo^2^)+(0.0868P)^2^] where P=(Fo^2^+2Fc^2^)/3'
_refine_ls_weighting_scheme calc
_refine_ls_wR_factor_gt 0.1193
_refine_ls_wR_factor_ref 0.1460
_reflns_Friedel_coverage 0.000
_reflns_number_gt 2031
_reflns_number_total 3095
_reflns_threshold_expression 'I > 2\s(I)'
_cod_data_source_file d0dt02817g2.cif
_cod_data_source_block shelx_2fse
_cod_depositor_comments 'Adding full bibliography for 7705524--7705528.cif.'
_cod_original_sg_symbol_H-M 'C 2/c'
_cod_database_code 7705525
_shelx_shelxl_version_number 2016/6
_shelx_space_group_comment
;
The symmetry employed for this shelxl refinement is uniquely defined
by the following loop, which should always be used as a source of
symmetry information in preference to the above space-group names.
They are only intended as comments.
;

loop_
_space_group_symop_operation_xyz
'x, y, z'
'-x, y, -z+1/2'
'x+1/2, y+1/2, z'
'-x+1/2, y+1/2, -z+1/2'
'-x, -y, -z'
'x, -y, z-1/2'
'-x+1/2, -y+1/2, -z'
'x+1/2, -y+1/2, z-1/2'

loop_
_atom_site_label
_atom_site_type_symbol
_atom_site_fract_x
_atom_site_fract_y
_atom_site_fract_z
_atom_site_U_iso_or_equiv
_atom_site_adp_type
_atom_site_occupancy
_atom_site_site_symmetry_order
_atom_site_calc_flag
_atom_site_refinement_flags_posn
_atom_site_refinement_flags_adp
_atom_site_refinement_flags_occupancy
_atom_site_disorder_assembly
_atom_site_disorder_group
Cu1 Cu 0.48694(3) 0.51600(6) 0.63069(5) 0.0498(3) Uani 1 1 d . . . . .
Cl1 Cl 0.43286(4) 0.34125(10) 0.59893(9) 0.0550(3) Uani 1 1 d . . . . .
S1 S 0.61998(5) 0.37336(12) 0.67024(11) 0.0616(4) Uani 1 1 d . . . . .
O1 O 0.62671(12) 0.9019(3) 0.6476(3) 0.0614(9) Uani 1 1 d . . . . .
N1 N 0.44660(14) 0.7107(3) 0.6139(3) 0.0454(8) Uani 1 1 d . . . . .
N2 N 0.55260(13) 0.5965(3) 0.6459(2) 0.0434(8) Uani 1 1 d . . . . .
N3 N 0.63256(14) 0.6541(3) 0.6664(3) 0.0472(9) Uani 1 1 d . . . . .
F1 F 0.70858(14) 0.6086(6) 0.8531(3) 0.1191(15) Uani 1 1 d . . . . .
C2 C 0.39777(18) 0.7073(5) 0.5990(4) 0.0527(11) Uani 1 1 d . . . . .
H2 H 0.382891 0.617818 0.598468 0.063 Uiso 1 1 calc R U . . .
C3 C 0.36812(19) 0.8268(5) 0.5844(4) 0.0602(13) Uani 1 1 d . . . . .
H3 H 0.334016 0.818797 0.574083 0.072 Uiso 1 1 calc R U . . .
C4 C 0.3899(2) 0.9596(5) 0.5853(4) 0.0656(14) Uani 1 1 d . . . . .
H4 H 0.370545 1.043089 0.575262 0.079 Uiso 1 1 calc R U . . .
C5 C 0.4402(2) 0.9677(5) 0.6010(4) 0.0568(12) Uani 1 1 d . . . . .
H5 H 0.455540 1.056673 0.602556 0.068 Uiso 1 1 calc R U . . .
C6 C 0.46796(17) 0.8409(4) 0.6146(3) 0.0438(10) Uani 1 1 d . . . . .
C7 C 0.52095(17) 0.8499(4) 0.6279(3) 0.0470(11) Uani 1 1 d . . . . .
H7 H 0.532733 0.943539 0.628153 0.056 Uiso 1 1 calc R U . . .
C8 C 0.55595(16) 0.7477(4) 0.6398(3) 0.0416(9) Uani 1 1 d . . . . .
C9 C 0.60812(17) 0.7861(4) 0.6503(3) 0.0482(11) Uani 1 1 d . . . . .
C10 C 0.59787(18) 0.5476(4) 0.6601(3) 0.0465(10) Uani 1 1 d . . . . .
C11 C 0.68382(17) 0.6308(5) 0.6732(4) 0.0540(12) Uani 1 1 d . . . . .
C12 C 0.6959(2) 0.6287(6) 0.5847(4) 0.0716(15) Uani 1 1 d . . . . .
H12 H 0.671005 0.642995 0.519523 0.086 Uiso 1 1 calc R U . . .
C13 C 0.7452(2) 0.6052(7) 0.5941(5) 0.0851(17) Uani 1 1 d . . . . .
H13 H 0.753801 0.605606 0.535182 0.102 Uiso 1 1 calc R U . . .
C14 C 0.7817(2) 0.5812(7) 0.6900(5) 0.0854(18) Uani 1 1 d . . . . .
H14 H 0.814709 0.562729 0.695453 0.103 Uiso 1 1 calc R U . . .
C15 C 0.7699(2) 0.5842(8) 0.7773(5) 0.0878(19) Uani 1 1 d . . . . .
H15 H 0.794708 0.569534 0.842465 0.105 Uiso 1 1 calc R U . . .
C16 C 0.7212(2) 0.6089(6) 0.7675(4) 0.0713(15) Uani 1 1 d . . . . .
C17 C 0.5659(2) 0.2631(5) 0.6494(4) 0.0657(14) Uani 1 1 d . . . . .
H17A H 0.553521 0.277894 0.704773 0.099 Uiso 1 1 calc R U . . .
H17B H 0.574972 0.163616 0.647848 0.099 Uiso 1 1 calc R U . . .
H17C H 0.540111 0.288313 0.584281 0.099 Uiso 1 1 calc R U . . .

loop_
_atom_site_aniso_label
_atom_site_aniso_U_11
_atom_site_aniso_U_22
_atom_site_aniso_U_33
_atom_site_aniso_U_23
_atom_site_aniso_U_13
_atom_site_aniso_U_12
Cu1 0.0447(4) 0.0384(4) 0.0645(5) 0.0005(3) 0.0176(3) -0.0053(3)
Cl1 0.0514(7) 0.0412(5) 0.0680(7) 0.0001(5) 0.0165(6) -0.0098(5)
S1 0.0544(8) 0.0442(6) 0.0863(9) 0.0026(5) 0.0256(7) 0.0113(5)
O1 0.047(2) 0.0489(17) 0.087(2) 0.0030(16) 0.0220(17) -0.0104(15)
N1 0.039(2) 0.0383(17) 0.060(2) -0.0008(15) 0.0196(17) 0.0015(15)
N2 0.041(2) 0.0378(17) 0.050(2) 0.0026(15) 0.0145(17) 0.0010(15)
N3 0.034(2) 0.0444(18) 0.061(2) 0.0032(16) 0.0151(17) 0.0022(15)
F1 0.071(2) 0.223(5) 0.060(2) 0.004(2) 0.0189(18) 0.050(3)
C2 0.046(3) 0.049(2) 0.065(3) -0.001(2) 0.023(2) -0.004(2)
C3 0.043(3) 0.064(3) 0.077(3) 0.008(2) 0.026(3) 0.008(2)
C4 0.060(3) 0.054(3) 0.086(4) 0.013(2) 0.030(3) 0.017(2)
C5 0.058(3) 0.040(2) 0.077(3) 0.008(2) 0.030(3) 0.007(2)
C6 0.045(3) 0.0336(19) 0.052(2) 0.0042(17) 0.016(2) 0.0024(17)
C7 0.048(3) 0.0306(18) 0.061(3) -0.0008(17) 0.017(2) -0.0028(17)
C8 0.039(2) 0.0345(19) 0.049(2) -0.0015(16) 0.0132(19) -0.0038(17)
C9 0.040(3) 0.044(2) 0.055(3) -0.0002(19) 0.011(2) -0.0042(19)
C10 0.044(3) 0.046(2) 0.046(2) 0.0020(18) 0.013(2) 0.0035(19)
C11 0.037(3) 0.053(2) 0.068(3) 0.000(2) 0.014(2) 0.0007(19)
C12 0.055(3) 0.102(4) 0.058(3) 0.006(3) 0.021(3) 0.004(3)
C13 0.052(4) 0.129(5) 0.080(4) 0.007(4) 0.032(3) 0.010(3)
C14 0.041(3) 0.114(5) 0.102(5) -0.004(4) 0.028(3) 0.012(3)
C15 0.048(3) 0.136(6) 0.069(4) -0.004(4) 0.008(3) 0.028(4)
C16 0.052(3) 0.101(4) 0.056(3) -0.004(3) 0.013(3) 0.016(3)
C17 0.073(4) 0.041(2) 0.082(3) -0.006(2) 0.027(3) -0.001(2)

loop_
_atom_type_symbol
_atom_type_description
_atom_type_scat_dispersion_real
_atom_type_scat_dispersion_imag
_atom_type_scat_source
C C 0.0181 0.0091 'International Tables Vol C Tables 4.2.6.8 and 6.1.1.4'
H H 0.0000 0.0000 'International Tables Vol C Tables 4.2.6.8 and 6.1.1.4'
Cl Cl 0.3639 0.7018 'International Tables Vol C Tables 4.2.6.8 and 6.1.1.4'
Cu Cu -1.9646 0.5888 'International Tables Vol C Tables 4.2.6.8 and 6.1.1.4'
F F 0.0727 0.0534 'International Tables Vol C Tables 4.2.6.8 and 6.1.1.4'
N N 0.0311 0.0180 'International Tables Vol C Tables 4.2.6.8 and 6.1.1.4'
O O 0.0492 0.0322 'International Tables Vol C Tables 4.2.6.8 and 6.1.1.4'
S S 0.3331 0.5567 'International Tables Vol C Tables 4.2.6.8 and 6.1.1.4'

loop_
_geom_angle_atom_site_label_1
_geom_angle_atom_site_label_2
_geom_angle_atom_site_label_3
_geom_angle
_geom_angle_site_symmetry_1
_geom_angle_site_symmetry_3
_geom_angle_publ_flag
N2 Cu1 N1 98.33(14) . . ?
N2 Cu1 Cl1 152.83(10) . . ?
N1 Cu1 Cl1 107.54(11) . . ?
C10 S1 C17 105.0(2) . . ?
C2 N1 C6 117.7(3) . . ?
C2 N1 Cu1 119.6(3) . . ?
C6 N1 Cu1 122.7(3) . . ?
C10 N2 C8 105.6(4) . . ?
C10 N2 Cu1 137.2(3) . . ?
C8 N2 Cu1 117.2(3) . . ?
C10 N3 C9 108.5(4) . . ?
C10 N3 C11 125.5(3) . . ?
C9 N3 C11 125.4(3) . . ?
N1 C2 C3 124.0(4) . . ?
N1 C2 H2 118.0 . . ?
C3 C2 H2 118.0 . . ?
C2 C3 C4 118.4(5) . . ?
C2 C3 H3 120.8 . . ?
C4 C3 H3 120.8 . . ?
C5 C4 C3 119.4(4) . . ?
C5 C4 H4 120.3 . . ?
C3 C4 H4 120.3 . . ?
C4 C5 C6 119.0(4) . . ?
C4 C5 H5 120.5 . . ?
C6 C5 H5 120.5 . . ?
N1 C6 C5 121.6(4) . . ?
N1 C6 C7 119.7(3) . . ?
C5 C6 C7 118.7(4) . . ?
C8 C7 C6 131.6(4) . . ?
C8 C7 H7 114.2 . . ?
C6 C7 H7 114.2 . . ?
C7 C8 N2 130.4(4) . . ?
C7 C8 C9 120.9(4) . . ?
N2 C8 C9 108.7(3) . . ?
O1 C9 N3 126.4(4) . . ?
O1 C9 C8 130.3(4) . . ?
N3 C9 C8 103.3(3) . . ?
N2 C10 N3 113.8(4) . . ?
N2 C10 S1 130.3(3) . . ?
N3 C10 S1 115.9(3) . . ?
C16 C11 C12 118.9(5) . . ?
C16 C11 N3 120.2(5) . . ?
C12 C11 N3 120.9(4) . . ?
C13 C12 C11 119.2(5) . . ?
C13 C12 H12 120.4 . . ?
C11 C12 H12 120.4 . . ?
C14 C13 C12 120.3(6) . . ?
C14 C13 H13 119.8 . . ?
C12 C13 H13 119.8 . . ?
C15 C14 C13 120.5(6) . . ?
C15 C14 H14 119.8 . . ?
C13 C14 H14 119.8 . . ?
C16 C15 C14 118.9(5) . . ?
C16 C15 H15 120.6 . . ?
C14 C15 H15 120.6 . . ?
F1 C16 C15 119.7(5) . . ?
F1 C16 C11 118.1(5) . . ?
C15 C16 C11 122.1(5) . . ?
S1 C17 H17A 109.5 . . ?
S1 C17 H17B 109.5 . . ?
H17A C17 H17B 109.5 . . ?
S1 C17 H17C 109.5 . . ?
H17A C17 H17C 109.5 . . ?
H17B C17 H17C 109.5 . . ?

loop_
_geom_bond_atom_site_label_1
_geom_bond_atom_site_label_2
_geom_bond_distance
_geom_bond_site_symmetry_2
_geom_bond_publ_flag
Cu1 N2 1.949(4) . ?
Cu1 N1 2.106(3) . ?
Cu1 Cl1 2.1658(12) . ?
S1 C10 1.721(4) . ?
S1 C17 1.780(5) . ?
O1 C9 1.203(5) . ?
N1 C2 1.327(6) . ?
N1 C6 1.349(5) . ?
N2 C10 1.310(5) . ?
N2 C8 1.410(5) . ?
N3 C10 1.376(6) . ?
N3 C9 1.385(5) . ?
N3 C11 1.441(6) . ?
F1 C16 1.353(6) . ?
C2 C3 1.362(6) . ?
C2 H2 0.9300 . ?
C3 C4 1.376(7) . ?
C3 H3 0.9300 . ?
C4 C5 1.367(7) . ?
C4 H4 0.9300 . ?
C5 C6 1.391(6) . ?
C5 H5 0.9300 . ?
C6 C7 1.452(6) . ?
C7 C8 1.340(6) . ?
C7 H7 0.9300 . ?
C8 C9 1.480(6) . ?
C11 C16 1.365(7) . ?
C11 C12 1.382(7) . ?
C12 C13 1.376(8) . ?
C12 H12 0.9300 . ?
C13 C14 1.371(8) . ?
C13 H13 0.9300 . ?
C14 C15 1.362(8) . ?
C14 H14 0.9300 . ?
C15 C16 1.359(8) . ?
C15 H15 0.9300 . ?
C17 H17A 0.9600 . ?
C17 H17B 0.9600 . ?
C17 H17C 0.9600 . ?

loop_
_geom_hbond_atom_site_label_D
_geom_hbond_atom_site_label_H
_geom_hbond_atom_site_label_A
_geom_hbond_distance_DH
_geom_hbond_distance_HA
_geom_hbond_distance_DA
_geom_hbond_angle_DHA
_geom_hbond_site_symmetry_A
C2 H2 Cl1 0.93 2.93 3.538(4) 124.2 .
C5 H5 Cl1 0.93 2.71 3.469(4) 139.1 1_565
C12 H12 Cl1 0.93 2.81 3.628(6) 147.1 5_666
C17 H17A Cl1 0.96 2.66 3.534(5) 151.9 2_656

loop_
_geom_torsion_atom_site_label_1
_geom_torsion_atom_site_label_2
_geom_torsion_atom_site_label_3
_geom_torsion_atom_site_label_4
_geom_torsion
_geom_torsion_site_symmetry_1
_geom_torsion_site_symmetry_2
_geom_torsion_site_symmetry_3
_geom_torsion_site_symmetry_4
_geom_torsion_publ_flag
C6 N1 C2 C3 0.0(7) . . . . ?
Cu1 N1 C2 C3 -178.1(4) . . . . ?
N1 C2 C3 C4 -0.1(8) . . . . ?
C2 C3 C4 C5 -0.2(8) . . . . ?
C3 C4 C5 C6 0.7(8) . . . . ?
C2 N1 C6 C5 0.5(6) . . . . ?
Cu1 N1 C6 C5 178.5(3) . . . . ?
C2 N1 C6 C7 -178.4(4) . . . . ?
Cu1 N1 C6 C7 -0.3(6) . . . . ?
C4 C5 C6 N1 -0.8(7) . . . . ?
C4 C5 C6 C7 178.0(4) . . . . ?
N1 C6 C7 C8 0.6(7) . . . . ?
C5 C6 C7 C8 -178.2(5) . . . . ?
C6 C7 C8 N2 -1.8(8) . . . . ?
C6 C7 C8 C9 179.0(4) . . . . ?
C10 N2 C8 C7 -178.5(4) . . . . ?
Cu1 N2 C8 C7 2.2(6) . . . . ?
C10 N2 C8 C9 0.8(4) . . . . ?
Cu1 N2 C8 C9 -178.5(2) . . . . ?
C10 N3 C9 O1 -177.8(4) . . . . ?
C11 N3 C9 O1 -6.1(7) . . . . ?
C10 N3 C9 C8 3.1(4) . . . . ?
C11 N3 C9 C8 174.8(4) . . . . ?
C7 C8 C9 O1 -2.1(7) . . . . ?
N2 C8 C9 O1 178.5(4) . . . . ?
C7 C8 C9 N3 176.9(4) . . . . ?
N2 C8 C9 N3 -2.4(4) . . . . ?
C8 N2 C10 N3 1.3(5) . . . . ?
Cu1 N2 C10 N3 -179.7(3) . . . . ?
C8 N2 C10 S1 -177.9(3) . . . . ?
Cu1 N2 C10 S1 1.2(7) . . . . ?
C9 N3 C10 N2 -3.0(5) . . . . ?
C11 N3 C10 N2 -174.6(4) . . . . ?
C9 N3 C10 S1 176.3(3) . . . . ?
C11 N3 C10 S1 4.6(6) . . . . ?
C17 S1 C10 N2 3.4(5) . . . . ?
C17 S1 C10 N3 -175.7(3) . . . . ?
C10 N3 C11 C16 -86.3(6) . . . . ?
C9 N3 C11 C16 103.5(6) . . . . ?
C10 N3 C11 C12 93.1(6) . . . . ?
C9 N3 C11 C12 -77.2(6) . . . . ?
C16 C11 C12 C13 -0.2(8) . . . . ?
N3 C11 C12 C13 -179.6(5) . . . . ?
C11 C12 C13 C14 1.3(10) . . . . ?
C12 C13 C14 C15 -1.8(11) . . . . ?
C13 C14 C15 C16 1.1(11) . . . . ?
C14 C15 C16 F1 178.3(6) . . . . ?
C14 C15 C16 C11 0.1(11) . . . . ?
C12 C11 C16 F1 -178.8(5) . . . . ?
N3 C11 C16 F1 0.6(7) . . . . ?
C12 C11 C16 C15 -0.5(9) . . . . ?
N3 C11 C16 C15 178.9(6) . . . . ?
